data_7040458
loop_
_publ_author_name
'Shimokawa, Reina'
'Kawada, Yumi'
'Hayashi, Miki'
'Kataoka, Yasutaka'
'Ura, Yasuyuki'

_publ_section_title
;
 Oxygenation of a benzyl ligand in SNS-palladium complexes with O2:
 acceleration by anions or Br\/onsted acids.
;
_journal_issue 41
_journal_name_full 'Dalton transactions (Cambridge, England : 2003)'
_journal_page_first 16112
_journal_page_last 16116
_journal_paper_doi 10.1039/c6dt02948e
_journal_volume 45
_journal_year 2016
_chemical_formula_moiety 'C24 H22 N3 Pd S2, C F3 O3 S, C H2 Cl2'
_chemical_formula_sum 'C26 H24 Cl2 F3 N3 O3 Pd S3'
_chemical_formula_weight 756.96
_chemical_name_systematic 'complex 1'
_space_group_IT_number 14
_symmetry_cell_setting monoclinic
_symmetry_space_group_name_Hall '-P 2ybc'
_symmetry_space_group_name_H-M 'P 1 21/c 1'
_atom_sites_solution_hydrogens geom
_atom_sites_solution_primary direct
_atom_sites_solution_secondary difmap
_audit_creation_method SHELXL-97
_audit_update_record
;
2016-07-07 deposited with the CCDC.
2016-08-23 downloaded from the CCDC.
;
_cell_angle_alpha 90.00
_cell_angle_beta 113.816(3)
_cell_angle_gamma 90.00
_cell_formula_units_Z 4
_cell_length_a 9.995(3)
_cell_length_b 26.900(7)
_cell_length_c 11.989(3)
_cell_measurement_reflns_used 9637
_cell_measurement_temperature 293(2)
_cell_measurement_theta_max 31.2423
_cell_measurement_theta_min 2.0051
_cell_volume 2948.9(14)
_computing_molecular_graphics 'Mercury 3.6'
_computing_publication_material 'Mercury 3.6'
_computing_structure_refinement 'SHELXL-97 (Sheldrick, 1997)'
_computing_structure_solution 'SHELXS-97 (Sheldrick, 1990)'
_diffrn_ambient_temperature 293(2)
_diffrn_measured_fraction_theta_full 0.998
_diffrn_measured_fraction_theta_max 0.998
_diffrn_measurement_device_type 'Rigaku Mercury'
_diffrn_measurement_method 'phi and omega scans'
_diffrn_radiation_monochromator graphite
_diffrn_radiation_source 'fine-focus sealed tube'
_diffrn_radiation_type MoK\a
_diffrn_radiation_wavelength 0.71070
_diffrn_reflns_av_R_equivalents 0.0830
_diffrn_reflns_av_sigmaI/netI 0.0699
_diffrn_reflns_limit_h_max 12
_diffrn_reflns_limit_h_min -12
_diffrn_reflns_limit_k_max 34
_diffrn_reflns_limit_k_min -34
_diffrn_reflns_limit_l_max 15
_diffrn_reflns_limit_l_min -14
_diffrn_reflns_number 22131
_diffrn_reflns_theta_full 27.50
_diffrn_reflns_theta_max 27.50
_diffrn_reflns_theta_min 2.23
_exptl_absorpt_coefficient_mu 1.077
_exptl_absorpt_correction_T_max 0.8135
_exptl_absorpt_correction_T_min 0.8135
_exptl_absorpt_correction_type multi-scan
_exptl_absorpt_process_details 'REQAB (Rigaku, 1998)'
_exptl_crystal_colour yellow
_exptl_crystal_density_diffrn 1.705
_exptl_crystal_density_method 'not measured'
_exptl_crystal_description block
_exptl_crystal_F_000 1520
_exptl_crystal_recrystallization_method 'Re-crystallisation from solvent: CH2Cl2/Hexane'
_exptl_crystal_size_max 0.20
_exptl_crystal_size_mid 0.20
_exptl_crystal_size_min 0.20
_refine_diff_density_max 1.171
_refine_diff_density_min -1.070
_refine_diff_density_rms 0.138
_refine_ls_extinction_method none
_refine_ls_goodness_of_fit_ref 1.050
_refine_ls_hydrogen_treatment mixed
_refine_ls_matrix_type full
_refine_ls_number_parameters 371
_refine_ls_number_reflns 6753
_refine_ls_number_restraints 0
_refine_ls_restrained_S_all 1.050
_refine_ls_R_factor_all 0.0591
_refine_ls_R_factor_gt 0.0532
_refine_ls_shift/su_max 0.001
_refine_ls_shift/su_mean 0.000
_refine_ls_structure_factor_coef Fsqd
_refine_ls_weighting_details 'calc w=1/[\s^2^(Fo^2^)+(0.0562P)^2^+5.8764P] where P=(Fo^2^+2Fc^2^)/3'
_refine_ls_weighting_scheme calc
_refine_ls_wR_factor_gt 0.1297
_refine_ls_wR_factor_ref 0.1356
_reflns_number_gt 6019
_reflns_number_total 6753
_reflns_threshold_expression >2sigma(I)
_cod_data_source_file c6dt02948e2.cif
_cod_data_source_block complex_1
_cod_depositor_comments
;
The following automatic conversions were performed:

'_exptl_absorpt_correction_type' value 'Multi-scan' changed to
'multi-scan' according to
/usr/data/users/saulius/crontab/automatic-downloads/rss-feeds/RSC/lib/dictionaries/cif_core.dic
dictionary named 'cif_core.dic' version 2.4.2 from 2011-04-26.

Automatic conversion script
Id: cif_fix_values 4268 2015-11-12 08:31:59Z antanas 

 Adding full bibliography for 7040458--7040461.cif.
;
_cod_original_cell_volume 2949.1(13)
_cod_original_sg_symbol_H-M P21/c
_cod_database_code 7040458

loop_
_symmetry_equiv_pos_as_xyz
'x, y, z'
'-x, y+1/2, -z+1/2'
'-x, -y, -z'
'x, -y-1/2, z-1/2'

loop_
_atom_site_label
_atom_site_type_symbol
_atom_site_fract_x
_atom_site_fract_y
_atom_site_fract_z
_atom_site_U_iso_or_equiv
_atom_site_adp_type
_atom_site_occupancy
_atom_site_symmetry_multiplicity
_atom_site_calc_flag
_atom_site_refinement_flags
Pd1 Pd 0.95031(3) 0.171582(9) 0.49630(2) 0.01635(10) Uani 1 1 d .
S1 S 0.77405(9) 0.15218(3) 0.56852(7) 0.01824(18) Uani 1 1 d .
S2 S 1.11347(10) 0.17642(3) 0.40473(8) 0.01929(19) Uani 1 1 d .
C1 C 1.0078(4) 0.24082(13) 0.5782(4) 0.0241(7) Uani 1 1 d .
H1 H 1.0876 0.2363 0.6574 0.029 Uiso 1 1 calc R
H2 H 1.0446 0.2608 0.5294 0.029 Uiso 1 1 calc R
C2 C 0.8902(4) 0.26914(13) 0.5953(3) 0.0201(7) Uani 1 1 d .
C3 C 0.8524(4) 0.25969(13) 0.6940(3) 0.0212(7) Uani 1 1 d .
H3 H 0.8998 0.2345 0.7488 0.025 Uiso 1 1 calc R
C4 C 0.7448(4) 0.28761(16) 0.7106(4) 0.0282(8) Uani 1 1 d .
H4 H 0.7218 0.2812 0.7771 0.034 Uiso 1 1 calc R
C5 C 0.6713(5) 0.32499(16) 0.6288(4) 0.0334(10) Uani 1 1 d .
H5 H 0.5987 0.3433 0.6397 0.040 Uiso 1 1 calc R
C6 C 0.7072(5) 0.33464(16) 0.5312(4) 0.0309(9) Uani 1 1 d .
H6 H 0.6591 0.3598 0.4766 0.037 Uiso 1 1 calc R
C7 C 0.8149(4) 0.30687(14) 0.5141(3) 0.0243(7) Uani 1 1 d .
H7 H 0.8372 0.3136 0.4474 0.029 Uiso 1 1 calc R
N1 N 0.9116(3) 0.09936(11) 0.4242(3) 0.0193(6) Uani 1 1 d .
C8 C 0.8338(4) 0.06769(14) 0.4609(3) 0.0233(7) Uani 1 1 d .
C9 C 0.8046(5) 0.01976(16) 0.4141(4) 0.0349(9) Uani 1 1 d .
H8 H 0.7505 -0.0021 0.4396 0.042 Uiso 1 1 calc R
C10 C 0.8574(6) 0.00520(17) 0.3291(5) 0.0440(12) Uani 1 1 d .
H9 H 0.8395 -0.0268 0.2973 0.053 Uiso 1 1 calc R
C11 C 0.9369(5) 0.03811(16) 0.2912(4) 0.0321(9) Uani 1 1 d .
H10 H 0.9714 0.0287 0.2329 0.039 Uiso 1 1 calc R
C12 C 0.9642(4) 0.08530(15) 0.3415(3) 0.0240(7) Uani 1 1 d .
C13 C 0.7869(4) 0.08530(14) 0.5584(3) 0.0240(7) Uani 1 1 d .
H11 H 0.8559 0.0729 0.6365 0.029 Uiso 1 1 calc R
H12 H 0.6922 0.0709 0.5435 0.029 Uiso 1 1 calc R
C14 C 1.0485(4) 0.12308(14) 0.3030(3) 0.0222(7) Uani 1 1 d .
H13 H 0.9865 0.1350 0.2221 0.027 Uiso 1 1 calc R
H14 H 1.1321 0.1067 0.2974 0.027 Uiso 1 1 calc R
C15 C 0.6079(4) 0.16378(14) 0.4379(3) 0.0177(6) Uani 1 1 d .
N2 N 0.5480(3) 0.12685(12) 0.3607(3) 0.0228(6) Uani 1 1 d .
C16 C 0.4201(4) 0.13608(15) 0.2666(3) 0.0261(8) Uani 1 1 d .
H15 H 0.3767 0.1105 0.2115 0.031 Uiso 1 1 calc R
C17 C 0.3493(4) 0.18144(15) 0.2469(4) 0.0253(8) Uani 1 1 d .
H16 H 0.2607 0.1863 0.1806 0.030 Uiso 1 1 calc R
C18 C 0.4146(4) 0.21983(15) 0.3295(3) 0.0236(7) Uani 1 1 d .
H17 H 0.3703 0.2509 0.3185 0.028 Uiso 1 1 calc R
C19 C 0.5453(4) 0.21123(14) 0.4276(3) 0.0210(7) Uani 1 1 d .
H18 H 0.5903 0.2359 0.4849 0.025 Uiso 1 1 calc R
C20 C 1.2786(4) 0.15337(14) 0.5231(3) 0.0207(7) Uani 1 1 d .
N3 N 1.3078(3) 0.10511(13) 0.5263(3) 0.0275(7) Uani 1 1 d .
C21 C 1.4352(4) 0.09043(16) 0.6141(4) 0.0308(9) Uani 1 1 d .
H19 H 1.4592 0.0569 0.6184 0.037 Uiso 1 1 calc R
C22 C 1.5327(4) 0.12215(17) 0.6984(4) 0.0299(9) Uani 1 1 d .
H20 H 1.6193 0.1102 0.7581 0.036 Uiso 1 1 calc R
C23 C 1.4985(4) 0.17240(15) 0.6919(4) 0.0262(8) Uani 1 1 d .
H21 H 1.5619 0.1947 0.7476 0.031 Uiso 1 1 calc R
C24 C 1.3696(4) 0.18877(15) 0.6020(3) 0.0233(7) Uani 1 1 d .
H22 H 1.3442 0.2222 0.5944 0.028 Uiso 1 1 calc R
C25 C 1.2378(6) 0.13055(19) 0.8909(5) 0.0435(11) Uani 1 1 d .
S3 S 1.07448(11) 0.11004(4) 0.90833(9) 0.0288(2) Uani 1 1 d .
O1 O 1.0541(4) 0.06088(13) 0.8593(3) 0.0463(9) Uani 1 1 d .
O2 O 0.9673(5) 0.14603(18) 0.8355(3) 0.0642(13) Uani 1 1 d .
O3 O 1.1129(3) 0.11275(12) 1.0376(3) 0.0338(7) Uani 1 1 d .
C26 C 1.2359(7) -0.0059(2) 1.1212(7) 0.0662(18) Uani 1 1 d .
H23 H 1.1756 0.0201 1.0687 0.079 Uiso 1 1 calc R
H24 H 1.1759 -0.0353 1.1095 0.079 Uiso 1 1 calc R
F1 F 1.2189(4) 0.12895(15) 0.7738(3) 0.0648(10) Uani 1 1 d .
F2 F 1.2709(6) 0.17738(14) 0.9286(4) 0.0883(15) Uani 1 1 d .
F3 F 1.3533(3) 0.10358(16) 0.9550(3) 0.0668(10) Uani 1 1 d .
Cl1 Cl 1.29786(17) 0.01328(6) 1.27320(18) 0.0674(5) Uani 1 1 d .
Cl2 Cl 1.3841(3) -0.01921(8) 1.0790(2) 0.0931(7) Uani 1 1 d .

loop_
_atom_site_aniso_label
_atom_site_aniso_U_11
_atom_site_aniso_U_22
_atom_site_aniso_U_33
_atom_site_aniso_U_23
_atom_site_aniso_U_13
_atom_site_aniso_U_12
Pd1 0.01287(15) 0.01783(16) 0.01805(16) -0.00172(9) 0.00591(11) -0.00011(8)
S1 0.0147(4) 0.0218(4) 0.0178(4) -0.0004(3) 0.0061(3) -0.0011(3)
S2 0.0156(4) 0.0229(4) 0.0200(4) 0.0008(3) 0.0079(3) 0.0016(3)
C1 0.0184(16) 0.0196(17) 0.035(2) -0.0088(15) 0.0119(15) -0.0055(13)
C2 0.0181(16) 0.0194(17) 0.0230(17) -0.0060(13) 0.0085(14) -0.0032(13)
C3 0.0218(17) 0.0203(17) 0.0196(16) -0.0022(13) 0.0062(14) -0.0050(13)
C4 0.0282(19) 0.037(2) 0.0253(19) -0.0143(16) 0.0165(16) -0.0098(16)
C5 0.0195(19) 0.040(2) 0.040(2) -0.0156(18) 0.0109(18) 0.0021(16)
C6 0.027(2) 0.027(2) 0.030(2) -0.0046(16) 0.0033(17) 0.0037(16)
C7 0.0289(19) 0.0235(19) 0.0192(17) -0.0025(14) 0.0086(15) -0.0007(15)
N1 0.0173(14) 0.0175(14) 0.0210(14) -0.0029(11) 0.0055(11) 0.0007(11)
C8 0.0186(17) 0.0212(17) 0.0287(19) 0.0010(14) 0.0081(15) 0.0023(13)
C9 0.035(2) 0.023(2) 0.052(3) -0.0066(18) 0.023(2) -0.0081(17)
C10 0.048(3) 0.024(2) 0.066(3) -0.018(2) 0.030(3) -0.0061(19)
C11 0.031(2) 0.030(2) 0.038(2) -0.0135(18) 0.0170(18) -0.0013(17)
C12 0.0168(16) 0.0270(19) 0.0261(18) -0.0030(15) 0.0066(14) 0.0040(14)
C13 0.0218(17) 0.0213(18) 0.0278(19) 0.0049(14) 0.0089(15) -0.0011(14)
C14 0.0195(16) 0.0289(19) 0.0175(16) -0.0041(14) 0.0069(13) 0.0041(14)
C15 0.0120(15) 0.0253(17) 0.0161(15) -0.0008(13) 0.0061(12) -0.0033(13)
N2 0.0222(15) 0.0241(16) 0.0204(15) -0.0036(12) 0.0070(12) -0.0007(12)
C16 0.0224(18) 0.033(2) 0.0203(17) -0.0023(15) 0.0057(14) -0.0037(15)
C17 0.0199(17) 0.033(2) 0.0237(18) 0.0026(16) 0.0093(15) -0.0006(15)
C18 0.0221(17) 0.0263(19) 0.0240(18) 0.0026(14) 0.0109(15) 0.0013(14)
C19 0.0179(16) 0.0248(18) 0.0209(16) -0.0018(14) 0.0085(13) -0.0033(13)
C20 0.0152(16) 0.0287(19) 0.0201(16) 0.0018(14) 0.0090(13) -0.0011(13)
N3 0.0186(15) 0.0278(17) 0.0321(17) 0.0019(14) 0.0059(13) 0.0033(13)
C21 0.0209(18) 0.026(2) 0.039(2) 0.0036(17) 0.0052(17) 0.0051(15)
C22 0.0169(17) 0.044(2) 0.0249(19) 0.0043(17) 0.0045(15) 0.0010(16)
C23 0.0206(18) 0.034(2) 0.0223(19) -0.0012(14) 0.0072(15) -0.0043(14)
C24 0.0256(18) 0.0231(18) 0.0218(17) -0.0011(14) 0.0101(15) -0.0005(15)
C25 0.052(3) 0.040(3) 0.042(3) 0.002(2) 0.024(2) -0.011(2)
S3 0.0238(5) 0.0371(6) 0.0208(4) -0.0059(4) 0.0043(4) 0.0061(4)
O1 0.0459(19) 0.043(2) 0.054(2) -0.0236(16) 0.0247(17) -0.0149(16)
O2 0.063(3) 0.094(3) 0.0282(17) 0.0085(19) 0.0107(17) 0.051(2)
O3 0.0344(16) 0.0411(18) 0.0199(13) -0.0025(12) 0.0047(12) 0.0017(13)
C26 0.048(3) 0.053(4) 0.097(5) 0.026(3) 0.028(3) 0.003(3)
F1 0.079(2) 0.083(3) 0.0463(18) 0.0120(17) 0.0394(18) 0.001(2)
F2 0.136(4) 0.053(2) 0.086(3) -0.010(2) 0.055(3) -0.049(2)
F3 0.0294(15) 0.104(3) 0.064(2) 0.013(2) 0.0159(15) -0.0018(17)
Cl1 0.0588(9) 0.0518(8) 0.1032(13) 0.0392(8) 0.0448(9) 0.0196(7)
Cl2 0.1008(15) 0.0806(13) 0.1275(18) 0.0484(13) 0.0767(14) 0.0339(11)

loop_
_atom_type_symbol
_atom_type_description
_atom_type_scat_dispersion_real
_atom_type_scat_dispersion_imag
_atom_type_scat_source
C C 0.0033 0.0016 'International Tables Vol C Tables 4.2.6.8 and 6.1.1.4'
H H 0.0000 0.0000 'International Tables Vol C Tables 4.2.6.8 and 6.1.1.4'
N N 0.0061 0.0033 'International Tables Vol C Tables 4.2.6.8 and 6.1.1.4'
F F 0.0171 0.0103 'International Tables Vol C Tables 4.2.6.8 and 6.1.1.4'
S S 0.1246 0.1234 'International Tables Vol C Tables 4.2.6.8 and 6.1.1.4'
Pd Pd -0.9988 1.0072 'International Tables Vol C Tables 4.2.6.8 and 6.1.1.4'
O O 0.0106 0.0060 'International Tables Vol C Tables 4.2.6.8 and 6.1.1.4'
Cl Cl 0.1484 0.1585 'International Tables Vol C Tables 4.2.6.8 and 6.1.1.4'

loop_
_geom_angle_atom_site_label_1
_geom_angle_atom_site_label_2
_geom_angle_atom_site_label_3
_geom_angle
C1 Pd1 N1 174.71(13)
C1 Pd1 S2 93.46(10)
N1 Pd1 S2 84.52(8)
C1 Pd1 S1 97.62(10)
N1 Pd1 S1 84.47(8)
S2 Pd1 S1 168.90(3)
C15 S1 C13 100.38(18)
C15 S1 Pd1 102.16(11)
C13 S1 Pd1 96.54(12)
C20 S2 C14 102.83(17)
C20 S2 Pd1 101.83(11)
C14 S2 Pd1 98.32(12)
C2 C1 Pd1 116.3(2)
C7 C2 C3 117.8(3)
C7 C2 C1 120.7(3)
C3 C2 C1 121.5(3)
C4 C3 C2 120.7(4)
C5 C4 C3 120.5(4)
C6 C5 C4 119.4(4)
C5 C6 C7 120.4(4)
C6 C7 C2 121.2(4)
C8 N1 C12 120.8(3)
C8 N1 Pd1 119.2(2)
C12 N1 Pd1 120.0(2)
N1 C8 C9 120.8(4)
N1 C8 C13 117.4(3)
C9 C8 C13 121.8(3)
C10 C9 C8 118.8(4)
C9 C10 C11 120.2(4)
C10 C11 C12 118.8(4)
N1 C12 C11 120.7(4)
N1 C12 C14 117.9(3)
C11 C12 C14 121.4(3)
C8 C13 S1 114.7(3)
C12 C14 S2 114.7(2)
N2 C15 C19 124.1(3)
N2 C15 S1 118.6(3)
C19 C15 S1 117.2(3)
C15 N2 C16 117.2(3)
N2 C16 C17 123.6(4)
C16 C17 C18 118.1(4)
C19 C18 C17 119.4(4)
C18 C19 C15 117.5(3)
N3 C20 C24 125.0(3)
N3 C20 S2 118.8(3)
C24 C20 S2 116.1(3)
C20 N3 C21 116.0(3)
N3 C21 C22 123.9(4)
C21 C22 C23 118.4(4)
C24 C23 C22 119.1(4)
C23 C24 C20 117.5(4)
F3 C25 F2 106.5(5)
F3 C25 F1 108.2(4)
F2 C25 F1 107.2(4)
F3 C25 S3 112.6(3)
F2 C25 S3 111.1(4)
F1 C25 S3 111.0(4)
O1 S3 O3 114.9(2)
O1 S3 O2 115.1(3)
O3 S3 O2 115.2(2)
O1 S3 C25 102.7(2)
O3 S3 C25 104.3(2)
O2 S3 C25 102.1(3)
Cl1 C26 Cl2 111.7(4)

loop_
_geom_bond_atom_site_label_1
_geom_bond_atom_site_label_2
_geom_bond_distance
Pd1 C1 2.075(4)
Pd1 N1 2.098(3)
Pd1 S2 2.3083(10)
Pd1 S1 2.3148(9)
S1 C15 1.791(4)
S1 C13 1.811(4)
S2 C20 1.798(4)
S2 C14 1.825(4)
C1 C2 1.483(5)
C2 C7 1.397(5)
C2 C3 1.403(5)
C3 C4 1.391(5)
C4 C5 1.390(6)
C5 C6 1.379(7)
C6 C7 1.393(6)
N1 C8 1.342(5)
N1 C12 1.350(5)
C8 C9 1.389(6)
C8 C13 1.501(5)
C9 C10 1.380(6)
C10 C11 1.384(6)
C11 C12 1.384(5)
C12 C14 1.507(5)
C15 N2 1.324(5)
C15 C19 1.405(5)
N2 C16 1.344(5)
C16 C17 1.382(6)
C17 C18 1.396(6)
C18 C19 1.380(5)
C20 N3 1.328(5)
C20 C24 1.391(5)
N3 C21 1.343(5)
C21 C22 1.379(6)
C22 C23 1.389(6)
C23 C24 1.377(5)
C25 F3 1.317(6)
C25 F2 1.334(6)
C25 F1 1.341(6)
C25 S3 1.813(5)
S3 O1 1.428(3)
S3 O3 1.440(3)
S3 O2 1.446(4)
C26 Cl1 1.748(8)
C26 Cl2 1.785(6)

loop_
_geom_torsion_atom_site_label_1
_geom_torsion_atom_site_label_2
_geom_torsion_atom_site_label_3
_geom_torsion_atom_site_label_4
_geom_torsion
C1 Pd1 S1 C15 102.60(17)
N1 Pd1 S1 C15 -82.29(15)
S2 Pd1 S1 C15 -75.0(2)
C1 Pd1 S1 C13 -155.26(17)
N1 Pd1 S1 C13 19.85(15)
S2 Pd1 S1 C13 27.2(2)
C1 Pd1 S2 C20 86.07(17)
N1 Pd1 S2 C20 -89.02(15)
S1 Pd1 S2 C20 -96.3(2)
C1 Pd1 S2 C14 -168.86(17)
N1 Pd1 S2 C14 16.04(15)
S1 Pd1 S2 C14 8.7(2)
N1 Pd1 C1 C2 -144.2(13)
S2 Pd1 C1 C2 148.3(3)
S1 Pd1 C1 C2 -31.2(3)
Pd1 C1 C2 C7 -99.5(4)
Pd1 C1 C2 C3 81.5(4)
C7 C2 C3 C4 -0.9(5)
C1 C2 C3 C4 178.1(3)
C2 C3 C4 C5 0.9(6)
C3 C4 C5 C6 -0.7(6)
C4 C5 C6 C7 0.7(6)
C5 C6 C7 C2 -0.7(6)
C3 C2 C7 C6 0.8(5)
C1 C2 C7 C6 -178.2(4)
C1 Pd1 N1 C8 101.0(14)
S2 Pd1 N1 C8 168.9(3)
S1 Pd1 N1 C8 -12.5(3)
C1 Pd1 N1 C12 -79.2(15)
S2 Pd1 N1 C12 -11.4(3)
S1 Pd1 N1 C12 167.2(3)
C12 N1 C8 C9 -0.5(5)
Pd1 N1 C8 C9 179.3(3)
C12 N1 C8 C13 176.5(3)
Pd1 N1 C8 C13 -3.7(4)
N1 C8 C9 C10 0.1(7)
C13 C8 C9 C10 -176.7(4)
C8 C9 C10 C11 -0.4(7)
C9 C10 C11 C12 1.1(7)
C8 N1 C12 C11 1.2(5)
Pd1 N1 C12 C11 -178.6(3)
C8 N1 C12 C14 179.0(3)
Pd1 N1 C12 C14 -0.7(4)
C10 C11 C12 N1 -1.4(6)
C10 C11 C12 C14 -179.2(4)
N1 C8 C13 S1 24.3(4)
C9 C8 C13 S1 -158.7(3)
C15 S1 C13 C8 75.0(3)
Pd1 S1 C13 C8 -28.6(3)
N1 C12 C14 S2 17.1(4)
C11 C12 C14 S2 -165.0(3)
C20 S2 C14 C12 82.3(3)
Pd1 S2 C14 C12 -21.9(3)
C13 S1 C15 N2 -8.8(3)
Pd1 S1 C15 N2 90.3(3)
C13 S1 C15 C19 167.9(3)
Pd1 S1 C15 C19 -93.0(3)
C19 C15 N2 C16 0.7(5)
S1 C15 N2 C16 177.1(3)
C15 N2 C16 C17 -0.1(5)
N2 C16 C17 C18 0.1(6)
C16 C17 C18 C19 -0.7(5)
C17 C18 C19 C15 1.2(5)
N2 C15 C19 C18 -1.3(5)
S1 C15 C19 C18 -177.7(3)
C14 S2 C20 N3 -10.1(3)
Pd1 S2 C20 N3 91.4(3)
C14 S2 C20 C24 167.3(3)
Pd1 S2 C20 C24 -91.2(3)
C24 C20 N3 C21 0.5(5)
S2 C20 N3 C21 177.7(3)
C20 N3 C21 C22 0.5(6)
N3 C21 C22 C23 -0.6(6)
C21 C22 C23 C24 -0.2(6)
C22 C23 C24 C20 1.1(5)
N3 C20 C24 C23 -1.3(5)
S2 C20 C24 C23 -178.5(3)
F3 C25 S3 O1 -63.0(4)
F2 C25 S3 O1 177.7(4)
F1 C25 S3 O1 58.5(4)
F3 C25 S3 O3 57.2(4)
F2 C25 S3 O3 -62.1(4)
F1 C25 S3 O3 178.7(4)
F3 C25 S3 O2 177.5(4)
F2 C25 S3 O2 58.2(4)
F1 C25 S3 O2 -61.0(4)
